data_7226862
loop_
_publ_author_name
'Mahmoudi, Ghodrat'
'Bauz\'a, Antonio'
'Gurbanov, Atash V.'
'Zubkov, Fedor I.'
'Maniukiewicz, Waldemar'
'Rodr\'iguez-Di\'eguez, Antonio'
'L\'opez-Torres, Elena'
'Frontera, Antonio'

_publ_section_title
;
 The role of unconventional stacking interactions in the supramolecular
 assemblies of Hg(ii) coordination compounds
;
_journal_issue 47
_journal_name_full CrystEngComm
_journal_page_first 9056
_journal_paper_doi 10.1039/C6CE02073A
_journal_volume 18
_journal_year 2016
_chemical_formula_sum 'C18 H14 Cl2 Hg N4 O'
_chemical_formula_weight 573.82
_chemical_name_systematic
;
 ?
;
_space_group_crystal_system triclinic
_space_group_IT_number 2
_space_group_name_Hall '-P 1'
_space_group_name_H-M_alt 'P -1'
_symmetry_space_group_name_Hall '-P 1'
_symmetry_space_group_name_H-M 'P -1'
_atom_sites_solution_hydrogens geom
_audit_creation_method SHELXL-2014
_audit_update_record
;
2016-09-24 deposited with the CCDC.
2016-10-20 downloaded from the CCDC.
;
_cell_angle_alpha 80.471(3)
_cell_angle_beta 77.234(3)
_cell_angle_gamma 87.169(3)
_cell_formula_units_Z 4
_cell_length_a 9.2294(3)
_cell_length_b 11.4544(3)
_cell_length_c 18.2305(6)
_cell_measurement_reflns_used 5838
_cell_measurement_temperature 150(2)
_cell_measurement_theta_max 124.42
_cell_measurement_theta_min 7.82
_cell_volume 1853.54(10)
_computing_cell_refinement
;
CrysAlisPro, Agilent Technologies,
Version 1.171.35.19 (release 27-10-2011 CrysAlis171 .NET)
(compiled Oct 27 2011,15:02:11)
;
_computing_data_collection
;
CrysAlisPro, Agilent Technologies,
Version 1.171.35.19 (release 27-10-2011 CrysAlis171 .NET)
(compiled Oct 27 2011,15:02:11)
;
_computing_data_reduction
;
CrysAlisPro, Agilent Technologies,
Version 1.171.35.19 (release 27-10-2011 CrysAlis171 .NET)
(compiled Oct 27 2011,15:02:11)
;
_computing_structure_refinement 'SHELXL-2014 (Sheldrick, 2014)'
_computing_structure_solution 'SHELXL-2014 (Sheldrick, 2014)'
_diffrn_ambient_temperature 150(2)
_diffrn_measured_fraction_theta_full 0.866
_diffrn_measured_fraction_theta_max 0.994
_diffrn_measurement_device_type 'Xcalibur, Sapphire3, Gemini ultra'
_diffrn_radiation_type CuK\a
_diffrn_radiation_wavelength 1.54184
_diffrn_reflns_av_R_equivalents 0.0454
_diffrn_reflns_av_unetI/netI 0.0413
_diffrn_reflns_Laue_measured_fraction_full 0.866
_diffrn_reflns_Laue_measured_fraction_max 0.994
_diffrn_reflns_limit_h_max 10
_diffrn_reflns_limit_h_min -10
_diffrn_reflns_limit_k_max 13
_diffrn_reflns_limit_k_min -10
_diffrn_reflns_limit_l_max 20
_diffrn_reflns_limit_l_min -20
_diffrn_reflns_number 15160
_diffrn_reflns_point_group_measured_fraction_full 0.866
_diffrn_reflns_point_group_measured_fraction_max 0.994
_diffrn_reflns_theta_full 68.000
_diffrn_reflns_theta_max 62.208
_diffrn_reflns_theta_min 3.914
_diffrn_source 'fine-focus sealed tube'
_exptl_absorpt_coefficient_mu 17.675
_exptl_absorpt_correction_T_max 1.000
_exptl_absorpt_correction_T_min 0.643
_exptl_absorpt_correction_type multi-scan
_exptl_absorpt_process_details SADABS
_exptl_crystal_colour Colourless
_exptl_crystal_density_diffrn 2.056
_exptl_crystal_description Prismatic
_exptl_crystal_F_000 1088
_exptl_crystal_size_max 0.14
_exptl_crystal_size_mid 0.12
_exptl_crystal_size_min 0.12
_refine_diff_density_max 2.929
_refine_diff_density_min -2.427
_refine_diff_density_rms 0.191
_refine_ls_extinction_coef 0.00071(5)
_refine_ls_extinction_expression Fc^*^=kFc[1+0.001xFc^2^\l^3^/sin(2\q)]^-1/4^
_refine_ls_extinction_method SHELXL
_refine_ls_goodness_of_fit_ref 0.940
_refine_ls_hydrogen_treatment constr
_refine_ls_matrix_type full
_refine_ls_number_parameters 470
_refine_ls_number_reflns 5838
_refine_ls_number_restraints 0
_refine_ls_restrained_S_all 0.940
_refine_ls_R_factor_all 0.0371
_refine_ls_R_factor_gt 0.0349
_refine_ls_shift/su_max 0.002
_refine_ls_shift/su_mean 0.000
_refine_ls_structure_factor_coef Fsqd
_refine_ls_weighting_details 'w=1/[\s^2^(Fo^2^)+(0.0683P)^2^+3.4442P] where P=(Fo^2^+2Fc^2^)/3'
_refine_ls_weighting_scheme calc
_refine_ls_wR_factor_gt 0.0904
_refine_ls_wR_factor_ref 0.0927
_reflns_Friedel_coverage 0.000
_reflns_number_gt 5463
_reflns_number_total 5838
_reflns_threshold_expression 'I > 2\s(I)'
_cod_data_source_file c6ce02073a2.cif
_cod_data_source_block 7
_cod_depositor_comments 'Adding full bibliography for 7226861--7226868.cif.'
_cod_database_code 7226862
_shelx_space_group_comment
;
The symmetry employed for this shelxl refinement is uniquely defined
by the following loop, which should always be used as a source of
symmetry information in preference to the above space-group names.
They are only intended as comments.
;
_shelxl_version_number 2014-3

loop_
_space_group_symop_operation_xyz
'x, y, z'
'-x, -y, -z'

loop_
_atom_site_label
_atom_site_type_symbol
_atom_site_fract_x
_atom_site_fract_y
_atom_site_fract_z
_atom_site_U_iso_or_equiv
_atom_site_adp_type
_atom_site_occupancy
_atom_site_site_symmetry_order
_atom_site_calc_flag
_atom_site_refinement_flags_posn
_atom_site_refinement_flags_adp
Hg1 Hg 0.45137(2) 0.76995(2) -0.09444(2) 0.01939(11) Uani 1 1 d . .
Hg2 Hg 1.10893(2) 0.23813(2) 0.49584(2) 0.01862(11) Uani 1 1 d . .
Cl1 Cl 0.42085(17) 0.87818(13) -0.21267(8) 0.0287(3) Uani 1 1 d . .
Cl2 Cl 0.31825(17) 0.59599(12) -0.02518(8) 0.0273(3) Uani 1 1 d . .
Cl3 Cl 1.20869(17) 0.12628(13) 0.59706(8) 0.0291(3) Uani 1 1 d . .
Cl4 Cl 1.1532(2) 0.25626(16) 0.36368(8) 0.0402(4) Uani 1 1 d . .
C1A C 0.7904(6) 0.6879(5) -0.1643(3) 0.0194(12) Uani 1 1 d . .
H1A H 0.7500 0.6914 -0.2070 0.023 Uiso 1 1 calc R U
C1B C 0.7909(6) 0.0971(5) 0.5229(3) 0.0226(12) Uani 1 1 d . .
H1B H 0.8442 0.0639 0.4816 0.027 Uiso 1 1 calc R U
C2A C 0.9339(7) 0.6459(5) -0.1675(3) 0.0240(13) Uani 1 1 d . .
H2A H 0.9878 0.6180 -0.2108 0.029 Uiso 1 1 calc R U
C2B C 0.6546(7) 0.0517(5) 0.5593(4) 0.0271(14) Uani 1 1 d . .
H2B H 0.6166 -0.0108 0.5429 0.033 Uiso 1 1 calc R U
C3A C 0.9960(7) 0.6460(5) -0.1053(4) 0.0269(13) Uani 1 1 d . .
H3A H 1.0934 0.6203 -0.1063 0.032 Uiso 1 1 calc R U
C3B C 0.5745(7) 0.1001(5) 0.6206(3) 0.0248(13) Uani 1 1 d . .
H3B H 0.4815 0.0711 0.6463 0.030 Uiso 1 1 calc R U
C4A C 0.9102(6) 0.6853(5) -0.0410(3) 0.0216(12) Uani 1 1 d . .
H4A H 0.9496 0.6856 0.0017 0.026 Uiso 1 1 calc R U
C4B C 0.6351(6) 0.1925(5) 0.6432(3) 0.0206(12) Uani 1 1 d . .
H4B H 0.5838 0.2264 0.6846 0.025 Uiso 1 1 calc R U
C5A C 0.7665(6) 0.7239(4) -0.0411(3) 0.0145(11) Uani 1 1 d . .
C5B C 0.7735(6) 0.2342(5) 0.6034(3) 0.0161(11) Uani 1 1 d . .
C6A C 0.6707(6) 0.7702(4) 0.0253(3) 0.0137(11) Uani 1 1 d . .
C6B C 0.8434(6) 0.3337(5) 0.6252(3) 0.0148(11) Uani 1 1 d . .
C7A C 0.3170(6) 0.9096(4) 0.0521(3) 0.0151(11) Uani 1 1 d . .
C7B C 1.1808(6) 0.4858(4) 0.5565(3) 0.0153(11) Uani 1 1 d . .
C8A C 0.2196(6) 0.9594(4) 0.1166(3) 0.0160(11) Uani 1 1 d . .
C8B C 1.2581(6) 0.5793(5) 0.5808(3) 0.0153(11) Uani 1 1 d . .
C9A C 0.0778(7) 1.0000(5) 0.1108(4) 0.0256(13) Uani 1 1 d . .
H9A H 0.0419 0.9970 0.0674 0.031 Uiso 1 1 calc R U
C9B C 1.3886(6) 0.6245(5) 0.5350(3) 0.0184(12) Uani 1 1 d . .
H9B H 1.4273 0.5983 0.4889 0.022 Uiso 1 1 calc R U
C10A C -0.0085(7) 1.0455(6) 0.1728(4) 0.0303(15) Uani 1 1 d . .
H10A H -0.1047 1.0728 0.1718 0.036 Uiso 1 1 calc R U
C10B C 1.4613(6) 0.7091(5) 0.5585(3) 0.0240(13) Uani 1 1 d . .
H10B H 1.5503 0.7406 0.5289 0.029 Uiso 1 1 calc R U
C11A C 0.0488(7) 1.0496(5) 0.2347(4) 0.0286(14) Uani 1 1 d . .
H11A H -0.0068 1.0810 0.2762 0.034 Uiso 1 1 calc R U
C11B C 1.3984(7) 0.7457(5) 0.6271(4) 0.0286(14) Uani 1 1 d . .
H11B H 1.4444 0.8026 0.6447 0.034 Uiso 1 1 calc R U
C12A C 0.1921(8) 1.0063(6) 0.2351(4) 0.0301(14) Uani 1 1 d . .
H12A H 0.2301 1.0091 0.2780 0.036 Uiso 1 1 calc R U
C12B C 1.2684(8) 0.6974(5) 0.6685(3) 0.0279(14) Uani 1 1 d . .
H12B H 1.2274 0.7232 0.7145 0.034 Uiso 1 1 calc R U
C13A C 0.7114(6) 0.7513(5) 0.1009(3) 0.0146(11) Uani 1 1 d . .
C13B C 0.7701(6) 0.3807(5) 0.6960(3) 0.0189(12) Uani 1 1 d . .
C14A C 0.7468(7) 0.6373(5) 0.1331(3) 0.0268(13) Uani 1 1 d . .
H14A H 0.7503 0.5750 0.1058 0.032 Uiso 1 1 calc R U
C14B C 0.6546(7) 0.4625(5) 0.6966(3) 0.0243(13) Uani 1 1 d . .
H14B H 0.6256 0.4941 0.6516 0.029 Uiso 1 1 calc R U
C15A C 0.7766(7) 0.6163(6) 0.2047(4) 0.0294(14) Uani 1 1 d . .
H15A H 0.7987 0.5399 0.2260 0.035 Uiso 1 1 calc R U
C15B C 0.5826(7) 0.4969(6) 0.7649(4) 0.0312(14) Uani 1 1 d . .
H15B H 0.5042 0.5512 0.7656 0.037 Uiso 1 1 calc R U
C16A C 0.7735(7) 0.7098(5) 0.2456(3) 0.0244(13) Uani 1 1 d . .
H16A H 0.7930 0.6959 0.2942 0.029 Uiso 1 1 calc R U
C16B C 0.6257(7) 0.4518(5) 0.8320(4) 0.0291(14) Uani 1 1 d . .
H16B H 0.5750 0.4741 0.8777 0.035 Uiso 1 1 calc R U
C17A C 0.7414(6) 0.8226(5) 0.2132(3) 0.0220(12) Uani 1 1 d . .
H17A H 0.7395 0.8848 0.2404 0.026 Uiso 1 1 calc R U
C17B C 0.7444(7) 0.3734(6) 0.8309(3) 0.0288(14) Uani 1 1 d . .
H17B H 0.7756 0.3446 0.8757 0.035 Uiso 1 1 calc R U
C18A C 0.7117(6) 0.8453(5) 0.1407(3) 0.0164(11) Uani 1 1 d . .
H18A H 0.6923 0.9222 0.1189 0.020 Uiso 1 1 calc R U
C18B C 0.8174(6) 0.3374(5) 0.7627(3) 0.0213(12) Uani 1 1 d . .
H18B H 0.8975 0.2847 0.7619 0.026 Uiso 1 1 calc R U
N1A N 0.7069(5) 0.7240(4) -0.1017(2) 0.0158(9) Uani 1 1 d . .
N1B N 0.8509(5) 0.1865(4) 0.5437(3) 0.0174(10) Uani 1 1 d . .
N2A N 0.5487(5) 0.8221(4) 0.0111(2) 0.0138(9) Uani 1 1 d . .
N2B N 0.9688(5) 0.3685(4) 0.5828(2) 0.0139(9) Uani 1 1 d . .
N3A N 0.4489(5) 0.8668(4) 0.0669(2) 0.0166(9) Uani 1 1 d . .
H3NA H 0.4692 0.8679 0.1106 0.020 Uiso 1 1 calc R U
N3B N 1.0434(5) 0.4574(4) 0.5999(3) 0.0166(9) Uani 1 1 d . .
H3NB H 1.0045 0.4943 0.6371 0.020 Uiso 1 1 calc R U
N4A N 0.2774(5) 0.9612(4) 0.1777(3) 0.0218(10) Uani 1 1 d . .
N4B N 1.1947(5) 0.6143(4) 0.6472(3) 0.0219(10) Uani 1 1 d . .
O1A O 0.2823(4) 0.9105(3) -0.0094(2) 0.0208(9) Uani 1 1 d . .
O1B O 1.2376(4) 0.4380(3) 0.5019(2) 0.0223(9) Uani 1 1 d . .

loop_
_atom_site_aniso_label
_atom_site_aniso_U_11
_atom_site_aniso_U_22
_atom_site_aniso_U_33
_atom_site_aniso_U_23
_atom_site_aniso_U_13
_atom_site_aniso_U_12
Hg1 0.01525(16) 0.02817(17) 0.01896(16) -0.00998(10) -0.00922(10) 0.00511(10)
Hg2 0.01259(16) 0.02919(17) 0.01688(16) -0.01054(10) -0.00433(10) 0.00108(10)
Cl1 0.0298(8) 0.0401(8) 0.0194(7) -0.0084(6) -0.0116(6) 0.0099(6)
Cl2 0.0289(8) 0.0311(7) 0.0256(7) -0.0096(6) -0.0090(6) -0.0039(6)
Cl3 0.0278(8) 0.0403(8) 0.0256(7) -0.0103(6) -0.0169(6) 0.0071(6)
Cl4 0.0459(10) 0.0597(11) 0.0168(7) -0.0126(7) -0.0058(7) -0.0004(8)
C1A 0.016(3) 0.029(3) 0.016(3) -0.011(2) -0.004(2) 0.000(2)
C1B 0.016(3) 0.031(3) 0.030(3) -0.021(2) -0.014(2) 0.005(2)
C2A 0.018(3) 0.030(3) 0.025(3) -0.019(2) 0.001(2) 0.005(2)
C2B 0.023(3) 0.027(3) 0.040(4) -0.009(3) -0.021(3) -0.003(2)
C3A 0.013(3) 0.032(3) 0.037(4) -0.012(3) -0.005(3) 0.010(2)
C3B 0.013(3) 0.032(3) 0.031(3) -0.004(3) -0.007(2) -0.002(2)
C4A 0.016(3) 0.026(3) 0.025(3) -0.007(2) -0.009(2) 0.005(2)
C4B 0.013(3) 0.030(3) 0.019(3) -0.004(2) -0.004(2) -0.001(2)
C5A 0.015(3) 0.014(3) 0.017(3) -0.007(2) -0.006(2) 0.003(2)
C5B 0.010(3) 0.024(3) 0.016(3) -0.008(2) -0.005(2) 0.005(2)
C6A 0.011(3) 0.014(2) 0.018(3) -0.007(2) -0.004(2) 0.000(2)
C6B 0.006(3) 0.025(3) 0.014(3) -0.004(2) -0.003(2) 0.005(2)
C7A 0.011(3) 0.016(3) 0.019(3) -0.006(2) -0.003(2) 0.004(2)
C7B 0.012(3) 0.018(3) 0.017(3) -0.002(2) -0.005(2) 0.004(2)
C8A 0.015(3) 0.014(3) 0.021(3) -0.005(2) -0.007(2) 0.001(2)
C8B 0.008(3) 0.019(3) 0.020(3) -0.004(2) -0.008(2) 0.007(2)
C9A 0.018(3) 0.028(3) 0.034(3) -0.010(3) -0.010(3) 0.002(2)
C9B 0.011(3) 0.021(3) 0.024(3) -0.008(2) -0.004(2) 0.003(2)
C10A 0.009(3) 0.032(3) 0.049(4) -0.017(3) 0.002(3) 0.005(2)
C10B 0.013(3) 0.026(3) 0.034(3) -0.008(2) -0.004(2) -0.002(2)
C11A 0.023(3) 0.030(3) 0.031(3) -0.011(3) 0.004(3) 0.002(3)
C11B 0.031(4) 0.023(3) 0.035(3) -0.010(3) -0.009(3) -0.006(3)
C12A 0.035(4) 0.033(3) 0.025(3) -0.015(3) -0.009(3) 0.014(3)
C12B 0.034(4) 0.034(3) 0.019(3) -0.012(2) -0.004(3) -0.003(3)
C13A 0.010(3) 0.021(3) 0.015(3) -0.008(2) -0.007(2) 0.007(2)
C13B 0.015(3) 0.026(3) 0.016(3) -0.010(2) 0.000(2) -0.002(2)
C14A 0.036(4) 0.022(3) 0.028(3) -0.014(2) -0.014(3) 0.008(3)
C14B 0.018(3) 0.030(3) 0.027(3) -0.011(2) -0.006(2) 0.006(2)
C15A 0.030(4) 0.031(3) 0.027(3) -0.002(3) -0.011(3) 0.011(3)
C15B 0.023(3) 0.036(4) 0.036(4) -0.017(3) -0.001(3) 0.006(3)
C16A 0.019(3) 0.039(3) 0.020(3) -0.008(3) -0.013(2) 0.005(3)
C16B 0.028(4) 0.033(3) 0.024(3) -0.014(3) 0.008(3) -0.004(3)
C17A 0.018(3) 0.031(3) 0.021(3) -0.011(2) -0.008(2) 0.003(2)
C17B 0.031(4) 0.037(3) 0.018(3) -0.008(3) 0.000(3) -0.007(3)
C18A 0.014(3) 0.019(3) 0.019(3) -0.008(2) -0.006(2) 0.002(2)
C18B 0.015(3) 0.029(3) 0.021(3) -0.009(2) -0.004(2) 0.000(2)
N1A 0.011(2) 0.019(2) 0.019(2) -0.0099(18) -0.0015(18) 0.0021(17)
N1B 0.006(2) 0.026(2) 0.024(2) -0.0096(19) -0.0079(18) 0.0046(18)
N2A 0.007(2) 0.018(2) 0.017(2) -0.0078(17) -0.0034(17) 0.0058(17)
N2B 0.008(2) 0.017(2) 0.018(2) -0.0064(17) -0.0048(18) 0.0044(17)
N3A 0.013(2) 0.024(2) 0.015(2) -0.0100(18) -0.0030(18) 0.0057(18)
N3B 0.010(2) 0.023(2) 0.020(2) -0.0112(18) -0.0010(18) -0.0045(18)
N4A 0.020(3) 0.029(3) 0.020(2) -0.014(2) -0.009(2) 0.009(2)
N4B 0.019(3) 0.023(2) 0.025(3) -0.008(2) -0.003(2) -0.0035(19)
O1A 0.017(2) 0.027(2) 0.023(2) -0.0118(16) -0.0103(17) 0.0093(16)
O1B 0.014(2) 0.027(2) 0.027(2) -0.0151(17) 0.0008(16) -0.0016(16)

loop_
_atom_type_symbol
_atom_type_description
_atom_type_scat_dispersion_real
_atom_type_scat_dispersion_imag
_atom_type_scat_source
C C 0.0181 0.0091 'International Tables Vol C Tables 4.2.6.8 and 6.1.1.4'
H H 0.0000 0.0000 'International Tables Vol C Tables 4.2.6.8 and 6.1.1.4'
Cl Cl 0.3639 0.7018 'International Tables Vol C Tables 4.2.6.8 and 6.1.1.4'
Hg Hg -4.2923 7.6849 'International Tables Vol C Tables 4.2.6.8 and 6.1.1.4'
N N 0.0311 0.0180 'International Tables Vol C Tables 4.2.6.8 and 6.1.1.4'
O O 0.0492 0.0322 'International Tables Vol C Tables 4.2.6.8 and 6.1.1.4'

loop_
_geom_angle_atom_site_label_1
_geom_angle_atom_site_label_2
_geom_angle_atom_site_label_3
_geom_angle
Cl1 Hg1 N1A 109.06(11)
Cl1 Hg1 Cl2 126.80(5)
N1A Hg1 Cl2 106.16(11)
Cl1 Hg1 N2A 133.03(10)
N1A Hg1 N2A 65.83(14)
Cl2 Hg1 N2A 97.45(10)
Cl1 Hg1 O1A 95.82(9)
N1A Hg1 O1A 127.75(13)
Cl2 Hg1 O1A 92.78(9)
N2A Hg1 O1A 63.66(13)
Cl4 Hg2 Cl3 137.29(6)
Cl4 Hg2 N1B 106.77(12)
Cl3 Hg2 N1B 98.53(11)
Cl4 Hg2 N2B 130.42(11)
Cl3 Hg2 N2B 91.10(11)
N1B Hg2 N2B 66.08(15)
Cl4 Hg2 O1B 97.24(10)
Cl3 Hg2 O1B 93.80(10)
N1B Hg2 O1B 127.38(13)
N2B Hg2 O1B 62.71(13)
N1A C1A C2A 122.4(5)
N1B C1B C2B 123.3(5)
C1A C2A C3A 118.6(5)
C3B C2B C1B 118.9(5)
C2A C3A C4A 118.8(5)
C2B C3B C4B 118.7(5)
C5A C4A C3A 119.5(5)
C3B C4B C5B 119.2(5)
N1A C5A C4A 121.4(5)
N1A C5A C6A 116.6(5)
C4A C5A C6A 122.0(5)
N1B C5B C4B 121.8(5)
N1B C5B C6B 116.9(5)
C4B C5B C6B 121.3(5)
N2A C6A C13A 124.7(5)
N2A C6A C5A 114.0(4)
C13A C6A C5A 121.2(5)
N2B C6B C13B 124.7(5)
N2B C6B C5B 116.3(5)
C13B C6B C5B 118.9(4)
O1A C7A N3A 123.4(5)
O1A C7A C8A 123.0(5)
N3A C7A C8A 113.6(4)
O1B C7B N3B 122.8(5)
O1B C7B C8B 122.1(5)
N3B C7B C8B 115.1(4)
N4A C8A C9A 124.1(5)
N4A C8A C7A 116.2(5)
C9A C8A C7A 119.7(5)
N4B C8B C9B 123.8(5)
N4B C8B C7B 117.1(5)
C9B C8B C7B 119.2(5)
C8A C9A C10A 117.2(6)
C8B C9B C10B 119.0(5)
C11A C10A C9A 119.5(6)
C9B C10B C11B 118.2(5)
C10A C11A C12A 119.0(6)
C12B C11B C10B 119.0(6)
N4A C12A C11A 123.5(6)
N4B C12B C11B 124.3(6)
C14A C13A C18A 119.6(5)
C14A C13A C6A 119.4(5)
C18A C13A C6A 121.0(5)
C14B C13B C18B 120.2(5)
C14B C13B C6B 121.5(5)
C18B C13B C6B 118.3(5)
C15A C14A C13A 120.6(5)
C13B C14B C15B 119.3(6)
C14A C15A C16A 120.1(6)
C16B C15B C14B 120.9(6)
C17A C16A C15A 119.4(5)
C15B C16B C17B 119.7(6)
C16A C17A C18A 121.2(5)
C16B C17B C18B 120.0(6)
C17A C18A C13A 119.2(5)
C13B C18B C17B 119.7(6)
C5A N1A C1A 119.1(5)
C5A N1A Hg1 120.3(3)
C1A N1A Hg1 120.4(4)
C1B N1B C5B 118.2(5)
C1B N1B Hg2 122.1(4)
C5B N1B Hg2 118.5(3)
C6A N2A N3A 120.5(4)
C6A N2A Hg1 118.4(3)
N3A N2A Hg1 116.7(3)
C6B N2B N3B 120.3(4)
C6B N2B Hg2 118.8(4)
N3B N2B Hg2 118.3(3)
C7A N3A N2A 118.6(4)
C7B N3B N2B 118.2(4)
C12A N4A C8A 116.7(5)
C8B N4B C12B 115.8(5)
C7A O1A Hg1 113.0(3)
C7B O1B Hg2 114.6(3)

loop_
_geom_bond_atom_site_label_1
_geom_bond_atom_site_label_2
_geom_bond_distance
Hg1 Cl1 2.3687(14)
Hg1 N1A 2.370(4)
Hg1 Cl2 2.4078(14)
Hg1 N2A 2.463(4)
Hg1 O1A 2.634(4)
Hg2 Cl4 2.3287(15)
Hg2 Cl3 2.3970(14)
Hg2 N1B 2.415(4)
Hg2 N2B 2.471(4)
Hg2 O1B 2.660(4)
C1A N1A 1.343(7)
C1A C2A 1.379(8)
C1B N1B 1.333(7)
C1B C2B 1.369(9)
C2A C3A 1.380(9)
C2B C3B 1.381(9)
C3A C4A 1.389(8)
C3B C4B 1.381(9)
C4A C5A 1.378(8)
C4B C5B 1.386(8)
C5A N1A 1.339(7)
C5A C6A 1.490(7)
C5B N1B 1.344(7)
C5B C6B 1.487(8)
C6A N2A 1.303(7)
C6A C13A 1.486(7)
C6B N2B 1.282(7)
C6B C13B 1.490(7)
C7A O1A 1.232(7)
C7A N3A 1.355(7)
C7A C8A 1.490(7)
C7B O1B 1.218(7)
C7B N3B 1.361(7)
C7B C8B 1.493(7)
C8A N4A 1.341(7)
C8A C9A 1.387(8)
C8B N4B 1.339(7)
C8B C9B 1.375(8)
C9A C10A 1.393(9)
C9B C10B 1.379(8)
C10A C11A 1.356(10)
C10B C11B 1.380(9)
C11A C12A 1.390(9)
C11B C12B 1.358(9)
C12A N4A 1.326(8)
C12B N4B 1.350(8)
C13A C14A 1.394(8)
C13A C18A 1.395(8)
C13B C14B 1.383(8)
C13B C18B 1.390(8)
C14A C15A 1.372(9)
C14B C15B 1.385(9)
C15A C16A 1.399(9)
C15B C16B 1.381(10)
C16A C17A 1.376(9)
C16B C17B 1.381(10)
C17A C18A 1.390(8)
C17B C18B 1.393(8)
N2A N3A 1.363(6)
N2B N3B 1.370(6)
